data_7018284
loop_
_publ_author_name
'Zhao, Xiang'
'Wu, Tao'
'Bu, Xianhui'
'Feng, Pingyun'

_publ_section_title
;
 Lithium cubane clusters as tetrahedral, square planar, and linear nodes
 for supramolecular assemblies.
;
_journal_issue 14
_journal_name_full 'Dalton transactions (Cambridge, England : 2003)'
_journal_page_first 3902
_journal_page_last 3905
_journal_paper_doi 10.1039/c1dt11975c
_journal_volume 41
_journal_year 2012
_chemical_formula_sum 'C40 H40 Li4 N4 O8'
_chemical_formula_weight 732.52
_chemical_name_common tetrakis(miu3-5-quinolinoxo)-tetrakis(methanol)-tetra-lithium
_chemical_name_systematic
;
tetrakis(miu3-5-quinolinoxo)-
tetrakis(methanol)-tetra-lithium
;
_space_group_IT_number 2
_symmetry_cell_setting triclinic
_symmetry_space_group_name_Hall '-P 1'
_symmetry_space_group_name_H-M 'P -1'
_atom_sites_solution_hydrogens geom
_atom_sites_solution_primary direct
_atom_sites_solution_secondary difmap
_audit_creation_method SHELXL-97
_cell_angle_alpha 102.449(13)
_cell_angle_beta 108.956(13)
_cell_angle_gamma 102.803(13)
_cell_formula_units_Z 2
_cell_length_a 11.836(2)
_cell_length_b 13.981(3)
_cell_length_c 15.105(3)
_cell_measurement_temperature 150(2)
_cell_volume 2190.3(8)
_computing_publication_material Platon
_computing_structure_refinement 'SHELXL-97 (Sheldrick, 1997)'
_computing_structure_solution 'SHELXS-97 (Sheldrick, 1990)'
_diffrn_ambient_temperature 150(2)
_diffrn_measured_fraction_theta_full 0.973
_diffrn_measured_fraction_theta_max 0.973
_diffrn_radiation_monochromator graphite
_diffrn_radiation_source 'fine-focus sealed tube'
_diffrn_radiation_type MoK\a
_diffrn_radiation_wavelength 0.71073
_diffrn_reflns_av_R_equivalents 0.0634
_diffrn_reflns_av_sigmaI/netI 0.1976
_diffrn_reflns_limit_h_max 11
_diffrn_reflns_limit_h_min -12
_diffrn_reflns_limit_k_max 15
_diffrn_reflns_limit_k_min -12
_diffrn_reflns_limit_l_max 16
_diffrn_reflns_limit_l_min -14
_diffrn_reflns_number 7653
_diffrn_reflns_theta_full 22.56
_diffrn_reflns_theta_max 22.56
_diffrn_reflns_theta_min 1.50
_exptl_absorpt_coefficient_mu 0.076
_exptl_absorpt_correction_T_max 0.981
_exptl_absorpt_correction_T_min 0.952
_exptl_absorpt_correction_type multi-scan
_exptl_absorpt_process_details 'SADABS 2007/2'
_exptl_crystal_colour colorless
_exptl_crystal_density_diffrn 1.111
_exptl_crystal_density_method 'not measured'
_exptl_crystal_F_000 768
_exptl_crystal_size_max 0.65
_exptl_crystal_size_mid 0.62
_exptl_crystal_size_min 0.25
_refine_diff_density_max 0.310
_refine_diff_density_min -0.269
_refine_diff_density_rms 0.059
_refine_ls_extinction_coef 0.0005(6)
_refine_ls_extinction_expression Fc^*^=kFc[1+0.001xFc^2^\l^3^/sin(2\q)]^-1/4^
_refine_ls_extinction_method SHELXL
_refine_ls_goodness_of_fit_ref 0.827
_refine_ls_hydrogen_treatment constr
_refine_ls_matrix_type full
_refine_ls_number_parameters 506
_refine_ls_number_reflns 5628
_refine_ls_number_restraints 0
_refine_ls_restrained_S_all 0.827
_refine_ls_R_factor_all 0.1678
_refine_ls_R_factor_gt 0.0774
_refine_ls_shift/su_max 0.000
_refine_ls_shift/su_mean 0.000
_refine_ls_structure_factor_coef Fsqd
_refine_ls_weighting_details 'calc w=1/[\s^2^(Fo^2^)+(0.0683P)^2^+0.0000P] where P=(Fo^2^+2Fc^2^)/3'
_refine_ls_weighting_scheme calc
_refine_ls_wR_factor_gt 0.1715
_refine_ls_wR_factor_ref 0.2013
_reflns_number_gt 2208
_reflns_number_total 5628
_reflns_threshold_expression >2sigma(I)
_cod_data_source_file c1dt11975c.txt
_cod_data_source_block HLIF-4
_cod_depositor_comments
;
The following automatic conversions were performed:

'_symmetry_cell_setting' value 'Triclinic' changed to 'triclinic'
according to /home/saulius/struct/CIF-dictionaries/cif_core.dic
dictionary named 'cif_core.dic' version 2.4.1 from 2010-06-29.

Automatic conversion script
Id: cif_fix_values 1715 2011-07-08 13:25:40Z adriana 
;
_cod_original_sg_symbol_H-M P-1
_cod_database_code 7018284

loop_
_symmetry_equiv_pos_as_xyz
'x, y, z'
'-x, -y, -z'

loop_
_atom_site_label
_atom_site_type_symbol
_atom_site_fract_x
_atom_site_fract_y
_atom_site_fract_z
_atom_site_U_iso_or_equiv
_atom_site_adp_type
_atom_site_occupancy
_atom_site_symmetry_multiplicity
_atom_site_calc_flag
_atom_site_refinement_flags
O1 O 0.4376(3) 0.2372(3) 0.3491(3) 0.0363(11) Uani 1 1 d .
O2 O 0.4797(3) 0.3797(3) 0.2414(3) 0.0372(11) Uani 1 1 d .
O3 O 0.3972(3) 0.1617(3) 0.1449(3) 0.0384(11) Uani 1 1 d .
O4 O 0.6493(3) 0.2657(3) 0.2934(3) 0.0388(11) Uani 1 1 d .
O8 O 0.6674(4) 0.4490(3) 0.4909(3) 0.0477(12) Uani 1 1 d .
H8B H 0.7477 0.4916 0.5053 0.057 Uiso 1 1 calc R
O5 O 0.1787(4) 0.2680(3) 0.1807(3) 0.0549(13) Uani 1 1 d .
H5B H 0.1149 0.2052 0.1466 0.066 Uiso 1 1 calc R
O7 O 0.5093(4) 0.0161(3) 0.2665(3) 0.0457(12) Uani 1 1 d .
H7B H 0.5271 0.0000 0.3251 0.055 Uiso 1 1 calc R
N1 N 0.5390(5) 0.0940(4) 0.6172(3) 0.0440(14) Uani 1 1 d .
N3 N 0.0192(5) -0.1351(4) -0.0243(4) 0.0496(15) Uani 1 1 d .
O6 O 0.6204(4) 0.2975(3) 0.0822(3) 0.0538(12) Uani 1 1 d .
H6A H 0.5977 0.3384 0.0427 0.065 Uiso 1 1 calc R
C11 C 0.4110(5) 0.4574(5) 0.1145(5) 0.0370(16) Uani 1 1 d .
C1 C 0.4017(6) 0.1964(4) 0.4107(4) 0.0355(16) Uani 1 1 d .
C3 C 0.6203(5) 0.1924(4) 0.4972(4) 0.0429(17) Uani 1 1 d .
H3B H 0.6484 0.2254 0.4574 0.052 Uiso 1 1 calc R
C28 C 0.7726(6) 0.2783(5) 0.3294(4) 0.0377(16) Uani 1 1 d .
C2 C 0.4922(5) 0.1709(4) 0.4847(4) 0.0352(15) Uani 1 1 d .
N4 N 1.0790(4) 0.4856(5) 0.4102(4) 0.0524(16) Uani 1 1 d .
C21 C 0.1952(5) 0.0113(5) 0.1539(4) 0.0425(18) Uani 1 1 d .
H21A H 0.2524 0.0598 0.2135 0.051 Uiso 1 1 calc R
C20 C 0.2115(5) 0.0132(5) 0.0642(4) 0.0363(16) Uani 1 1 d .
C6 C 0.4542(6) 0.1206(4) 0.5481(4) 0.0362(16) Uani 1 1 d .
N2 N 0.3547(5) 0.5425(5) -0.0108(4) 0.0582(16) Uani 1 1 d .
C24 C 0.1203(6) -0.0605(5) -0.0233(5) 0.0431(17) Uani 1 1 d .
C29 C 0.8607(5) 0.3758(5) 0.3468(4) 0.0371(16) Uani 1 1 d .
C12 C 0.3430(5) 0.3620(5) 0.0400(5) 0.0429(17) Uani 1 1 d .
H12A H 0.3383 0.3014 0.0567 0.051 Uiso 1 1 calc R
C30 C 0.8238(5) 0.4605(5) 0.3262(4) 0.0391(16) Uani 1 1 d .
H30A H 0.7386 0.4531 0.2981 0.047 Uiso 1 1 calc R
C19 C 0.3134(6) 0.0891(5) 0.0618(5) 0.0391(17) Uani 1 1 d .
C27 C 0.3190(5) 0.0838(5) -0.0285(4) 0.0428(17) Uani 1 1 d .
H27A H 0.3840 0.1319 -0.0325 0.051 Uiso 1 1 calc R
C9 C 0.2805(6) 0.1723(5) 0.4046(4) 0.0429(17) Uani 1 1 d .
H9A H 0.2200 0.1875 0.3575 0.052 Uiso 1 1 calc R
C18 C 0.5444(6) 0.5627(5) 0.2812(5) 0.0476(18) Uani 1 1 d .
H18A H 0.5904 0.5703 0.3466 0.057 Uiso 1 1 calc R
C10 C 0.4802(5) 0.4646(5) 0.2157(5) 0.0389(16) Uani 1 1 d .
C15 C 0.4140(6) 0.5485(5) 0.0866(5) 0.0433(17) Uani 1 1 d .
C5 C 0.6557(7) 0.1149(5) 0.6241(5) 0.056(2) Uani 1 1 d .
H5A H 0.7112 0.0950 0.6704 0.067 Uiso 1 1 calc R
C33 C 0.9926(5) 0.3912(5) 0.3898(4) 0.0415(17) Uani 1 1 d .
C36 C 0.8199(6) 0.2030(5) 0.3543(4) 0.0473(18) Uani 1 1 d .
H36A H 0.7645 0.1398 0.3457 0.057 Uiso 1 1 calc R
C4 C 0.7026(6) 0.1656(5) 0.5662(5) 0.054(2) Uani 1 1 d .
H4B H 0.7868 0.1801 0.5749 0.065 Uiso 1 1 calc R
C13 C 0.2837(6) 0.3560(5) -0.0559(5) 0.0515(19) Uani 1 1 d .
H13A H 0.2388 0.2929 -0.1051 0.062 Uiso 1 1 calc R
C7 C 0.3290(6) 0.0981(5) 0.5395(5) 0.0492(18) Uani 1 1 d .
H7A H 0.3028 0.0659 0.5805 0.059 Uiso 1 1 calc R
C32 C 1.0392(6) 0.5607(6) 0.3889(5) 0.059(2) Uani 1 1 d .
H32A H 1.0990 0.6234 0.4025 0.071 Uiso 1 1 calc R
C34 C 1.0361(6) 0.3102(5) 0.4109(5) 0.054(2) Uani 1 1 d .
H34A H 1.1219 0.3189 0.4368 0.064 Uiso 1 1 calc R
C14 C 0.2940(6) 0.4500(6) -0.0767(5) 0.066(2) Uani 1 1 d .
H14A H 0.2549 0.4469 -0.1420 0.079 Uiso 1 1 calc R
C23 C 0.0100(6) -0.1328(5) 0.0609(6) 0.060(2) Uani 1 1 d .
H23A H -0.0577 -0.1816 0.0609 0.072 Uiso 1 1 calc R
C31 C 0.9107(6) 0.5527(5) 0.3466(5) 0.054(2) Uani 1 1 d .
H31A H 0.8864 0.6086 0.3332 0.065 Uiso 1 1 calc R
C22 C 0.0965(6) -0.0610(5) 0.1516(5) 0.0513(19) Uani 1 1 d .
H22A H 0.0859 -0.0633 0.2096 0.062 Uiso 1 1 calc R
C26 C 0.2294(6) 0.0079(5) -0.1143(5) 0.0526(19) Uani 1 1 d .
H26A H 0.2362 0.0067 -0.1741 0.063 Uiso 1 1 calc R
C35 C 0.9498(6) 0.2179(6) 0.3926(5) 0.060(2) Uani 1 1 d .
H35A H 0.9778 0.1634 0.4058 0.072 Uiso 1 1 calc R
C25 C 0.1321(6) -0.0646(5) -0.1130(5) 0.0493(19) Uani 1 1 d .
H25A H 0.0748 -0.1158 -0.1707 0.059 Uiso 1 1 calc R
C8 C 0.2470(6) 0.1241(5) 0.4701(4) 0.0500(19) Uani 1 1 d .
H8A H 0.1642 0.1096 0.4651 0.060 Uiso 1 1 calc R
C17 C 0.5427(7) 0.6506(5) 0.2525(5) 0.062(2) Uani 1 1 d .
H17A H 0.5843 0.7152 0.2998 0.075 Uiso 1 1 calc R
C16 C 0.4816(7) 0.6447(6) 0.1568(6) 0.061(2) Uani 1 1 d .
H16A H 0.4852 0.7045 0.1387 0.074 Uiso 1 1 calc R
C38 C 0.7138(7) 0.2511(6) 0.0755(5) 0.076(2) Uani 1 1 d .
H38A H 0.7429 0.2693 0.0271 0.114 Uiso 1 1 calc R
H38B H 0.6784 0.1774 0.0564 0.114 Uiso 1 1 calc R
H38C H 0.7831 0.2751 0.1383 0.114 Uiso 1 1 calc R
C39 C 0.4868(7) -0.0598(6) 0.1807(5) 0.073(2) Uani 1 1 d .
H39A H 0.4934 -0.1223 0.1954 0.110 Uiso 1 1 calc R
H39B H 0.5476 -0.0372 0.1541 0.110 Uiso 1 1 calc R
H39C H 0.4037 -0.0724 0.1334 0.110 Uiso 1 1 calc R
C40 C 0.6198(6) 0.4571(6) 0.5662(5) 0.079(3) Uani 1 1 d .
H40A H 0.6813 0.5094 0.6252 0.119 Uiso 1 1 calc R
H40B H 0.6019 0.3921 0.5787 0.119 Uiso 1 1 calc R
H40C H 0.5440 0.4754 0.5455 0.119 Uiso 1 1 calc R
Li4 Li 0.5726(8) 0.3535(7) 0.3605(7) 0.036(3) Uani 1 1 d .
Li2 Li 0.5416(9) 0.2777(8) 0.1702(6) 0.045(3) Uani 1 1 d .
C37 C 0.1409(7) 0.3566(7) 0.1918(6) 0.106(3) Uani 1 1 d .
H37A H 0.0508 0.3369 0.1613 0.159 Uiso 1 1 calc R
H37B H 0.1775 0.4009 0.1612 0.159 Uiso 1 1 calc R
H37C H 0.1685 0.3925 0.2607 0.159 Uiso 1 1 calc R
Li1 Li 0.3468(8) 0.2620(8) 0.2278(6) 0.038(3) Uani 1 1 d .
Li3 Li 0.5052(9) 0.1500(8) 0.2684(7) 0.046(3) Uani 1 1 d .

loop_
_atom_site_aniso_label
_atom_site_aniso_U_11
_atom_site_aniso_U_22
_atom_site_aniso_U_33
_atom_site_aniso_U_23
_atom_site_aniso_U_13
_atom_site_aniso_U_12
O1 0.038(2) 0.041(2) 0.032(2) 0.027(2) 0.0098(19) 0.007(2)
O2 0.036(2) 0.037(2) 0.033(3) 0.022(2) 0.0050(19) 0.0029(19)
O3 0.035(2) 0.039(2) 0.031(3) 0.018(2) 0.004(2) -0.002(2)
O4 0.027(2) 0.049(3) 0.037(3) 0.025(2) 0.0071(19) 0.003(2)
O8 0.039(2) 0.057(3) 0.047(3) 0.022(2) 0.016(2) 0.009(2)
O5 0.037(3) 0.053(3) 0.060(3) 0.017(3) 0.002(2) 0.012(2)
O7 0.064(3) 0.044(3) 0.040(3) 0.031(2) 0.022(2) 0.017(2)
N1 0.058(4) 0.049(3) 0.031(3) 0.030(3) 0.014(3) 0.017(3)
N3 0.037(3) 0.048(4) 0.051(4) 0.022(3) 0.002(3) 0.006(3)
O6 0.066(3) 0.061(3) 0.062(3) 0.049(3) 0.033(2) 0.031(3)
C11 0.035(4) 0.038(4) 0.050(5) 0.032(4) 0.020(3) 0.012(3)
C1 0.040(4) 0.038(4) 0.023(4) 0.016(3) 0.003(3) 0.010(3)
C3 0.044(4) 0.052(4) 0.036(4) 0.028(4) 0.014(3) 0.008(3)
C28 0.036(4) 0.049(4) 0.025(4) 0.014(3) 0.008(3) 0.012(3)
C2 0.035(4) 0.031(3) 0.038(4) 0.015(3) 0.014(3) 0.007(3)
N4 0.037(3) 0.067(4) 0.038(4) 0.012(3) 0.009(3) 0.003(3)
C21 0.032(4) 0.044(4) 0.034(4) 0.024(3) -0.007(3) -0.005(3)
C20 0.031(4) 0.038(4) 0.034(4) 0.020(3) 0.002(3) 0.008(3)
C6 0.046(4) 0.031(3) 0.034(4) 0.020(3) 0.016(3) 0.004(3)
N2 0.060(4) 0.063(4) 0.058(4) 0.043(4) 0.017(3) 0.019(3)
C24 0.038(4) 0.042(4) 0.034(4) 0.016(4) -0.002(3) 0.004(3)
C29 0.036(4) 0.046(4) 0.028(4) 0.020(3) 0.010(3) 0.006(3)
C12 0.036(4) 0.040(4) 0.049(5) 0.026(4) 0.009(3) 0.004(3)
C30 0.033(4) 0.052(4) 0.025(4) 0.019(3) 0.004(3) 0.005(3)
C19 0.046(4) 0.041(4) 0.035(4) 0.026(4) 0.010(3) 0.016(4)
C27 0.039(4) 0.056(4) 0.026(4) 0.021(4) 0.003(3) 0.009(3)
C9 0.039(4) 0.058(4) 0.044(4) 0.029(4) 0.019(3) 0.023(3)
C18 0.053(4) 0.040(4) 0.049(5) 0.026(4) 0.016(4) 0.008(4)
C10 0.030(4) 0.040(4) 0.048(5) 0.020(4) 0.014(3) 0.010(3)
C15 0.048(4) 0.043(4) 0.044(5) 0.028(4) 0.013(3) 0.016(3)
C5 0.052(5) 0.061(5) 0.044(5) 0.035(4) -0.004(4) 0.016(4)
C33 0.034(4) 0.051(4) 0.030(4) 0.010(4) 0.007(3) 0.005(4)
C36 0.049(4) 0.042(4) 0.052(5) 0.028(4) 0.010(4) 0.017(3)
C4 0.036(4) 0.070(5) 0.064(5) 0.047(4) 0.011(4) 0.015(4)
C13 0.053(4) 0.056(5) 0.039(4) 0.028(4) 0.007(3) 0.008(4)
C7 0.049(4) 0.067(5) 0.053(5) 0.040(4) 0.031(4) 0.020(4)
C32 0.047(5) 0.057(5) 0.056(5) 0.027(4) 0.011(4) -0.012(4)
C34 0.039(4) 0.061(5) 0.050(5) 0.010(4) 0.005(4) 0.019(4)
C14 0.070(5) 0.078(6) 0.048(5) 0.049(5) 0.005(4) 0.019(5)
C23 0.035(4) 0.052(5) 0.069(6) 0.029(5) -0.006(4) 0.000(4)
C31 0.046(4) 0.052(4) 0.055(5) 0.033(4) 0.006(4) 0.006(4)
C22 0.046(4) 0.062(5) 0.049(5) 0.037(4) 0.017(4) 0.006(4)
C26 0.058(5) 0.073(5) 0.030(4) 0.020(4) 0.016(4) 0.026(4)
C35 0.055(5) 0.077(6) 0.042(5) 0.011(4) 0.006(4) 0.036(4)
C25 0.049(4) 0.051(5) 0.031(5) 0.006(4) 0.004(3) 0.011(4)
C8 0.035(4) 0.069(5) 0.050(5) 0.028(4) 0.018(3) 0.012(4)
C17 0.085(6) 0.029(4) 0.065(6) 0.008(4) 0.031(5) 0.007(4)
C16 0.087(6) 0.048(5) 0.068(6) 0.039(5) 0.038(5) 0.024(4)
C38 0.107(6) 0.098(6) 0.060(5) 0.040(5) 0.046(5) 0.066(6)
C39 0.111(7) 0.073(5) 0.055(5) 0.035(5) 0.043(5) 0.037(5)
C40 0.064(5) 0.119(7) 0.050(5) 0.010(5) 0.030(4) 0.026(5)
Li4 0.031(5) 0.027(5) 0.028(6) 0.021(5) -0.016(4) -0.007(4)
Li2 0.047(6) 0.055(7) 0.010(5) 0.014(5) -0.005(5) -0.006(5)
C37 0.080(6) 0.112(8) 0.095(7) 0.013(6) 0.015(5) 0.024(6)
Li1 0.027(5) 0.054(7) 0.024(6) 0.022(5) 0.001(4) 0.003(5)
Li3 0.039(6) 0.057(7) 0.036(7) 0.037(6) 0.002(5) 0.003(5)

loop_
_atom_type_symbol
_atom_type_description
_atom_type_scat_dispersion_real
_atom_type_scat_dispersion_imag
_atom_type_scat_source
C C 0.0033 0.0016 'International Tables Vol C Tables 4.2.6.8 and 6.1.1.4'
H H 0.0000 0.0000 'International Tables Vol C Tables 4.2.6.8 and 6.1.1.4'
Li Li -0.0003 0.0001 'International Tables Vol C Tables 4.2.6.8 and 6.1.1.4'
N N 0.0061 0.0033 'International Tables Vol C Tables 4.2.6.8 and 6.1.1.4'
O O 0.0106 0.0060 'International Tables Vol C Tables 4.2.6.8 and 6.1.1.4'

loop_
_geom_angle_atom_site_label_1
_geom_angle_atom_site_label_2
_geom_angle_atom_site_label_3
_geom_angle
C1 O1 Li4 136.2(4)
C1 O1 Li1 133.4(4)
Li4 O1 Li1 83.4(4)
C1 O1 Li3 114.6(4)
Li4 O1 Li3 85.8(4)
Li1 O1 Li3 86.2(4)
C10 O2 Li1 133.2(4)
C10 O2 Li4 133.6(4)
Li1 O2 Li4 84.0(4)
C10 O2 Li2 117.0(5)
Li1 O2 Li2 86.4(4)
Li4 O2 Li2 86.7(4)
C19 O3 Li2 132.0(5)
C19 O3 Li3 130.8(4)
Li2 O3 Li3 83.9(4)
C19 O3 Li1 122.0(4)
Li2 O3 Li1 86.4(5)
Li3 O3 Li1 86.4(4)
C28 O4 Li3 131.1(5)
C28 O4 Li2 130.4(5)
Li3 O4 Li2 84.1(4)
C28 O4 Li4 122.6(4)
Li3 O4 Li4 86.7(5)
Li2 O4 Li4 87.2(4)
C40 O8 Li4 122.6(5)
C37 O5 Li1 127.2(5)
C39 O7 Li3 122.4(5)
C5 N1 C6 119.1(5)
C23 N3 C24 117.5(6)
C38 O6 Li2 121.0(5)
C12 C11 C15 117.5(5)
C12 C11 C10 122.3(6)
C15 C11 C10 120.2(6)
O1 C1 C9 122.8(5)
O1 C1 C2 119.1(5)
C9 C1 C2 118.0(6)
C4 C3 C2 121.1(6)
O4 C28 C36 122.8(6)
O4 C28 C29 119.5(5)
C36 C28 C29 117.6(6)
C3 C2 C6 117.1(5)
C3 C2 C1 122.5(6)
C6 C2 C1 120.4(6)
C32 N4 C33 119.4(6)
C22 C21 C20 119.8(6)
C24 C20 C21 117.2(6)
C24 C20 C19 120.4(6)
C21 C20 C19 122.3(5)
N1 C6 C7 119.7(6)
N1 C6 C2 120.8(5)
C7 C6 C2 119.6(5)
C14 N2 C15 118.1(6)
N3 C24 C25 117.5(6)
N3 C24 C20 122.3(6)
C25 C24 C20 120.2(6)
C30 C29 C33 117.2(6)
C30 C29 C28 123.1(5)
C33 C29 C28 119.7(6)
C13 C12 C11 121.9(6)
C31 C30 C29 121.1(6)
O3 C19 C27 122.6(6)
O3 C19 C20 120.2(5)
C27 C19 C20 117.2(6)
C19 C27 C26 121.4(6)
C1 C9 C8 119.9(6)
C10 C18 C17 122.2(6)
O2 C10 C18 123.2(5)
O2 C10 C11 120.3(5)
C18 C10 C11 116.5(6)
N2 C15 C16 119.3(6)
N2 C15 C11 120.8(6)
C16 C15 C11 119.9(6)
N1 C5 C4 124.4(6)
N4 C33 C34 119.0(6)
N4 C33 C29 120.6(6)
C34 C33 C29 120.3(6)
C28 C36 C35 121.9(6)
C3 C4 C5 117.5(6)
C12 C13 C14 116.5(6)
C8 C7 C6 118.5(6)
N4 C32 C31 123.9(6)
C35 C34 C33 118.5(6)
N2 C14 C13 125.2(6)
N3 C23 C22 123.9(7)
C30 C31 C32 117.7(6)
C21 C22 C23 119.4(6)
C25 C26 C27 122.0(6)
C34 C35 C36 121.9(7)
C26 C25 C24 118.7(6)
C7 C8 C9 123.6(6)
C16 C17 C18 121.8(6)
C17 C16 C15 119.3(7)
O8 Li4 O2 128.8(5)
O8 Li4 O1 115.4(5)
O2 Li4 O1 96.2(4)
O8 Li4 O4 121.4(5)
O2 Li4 O4 93.4(5)
O1 Li4 O4 93.9(4)
O8 Li4 Li1 143.3(6)
O2 Li4 Li1 47.9(3)
O1 Li4 Li1 48.3(3)
O4 Li4 Li1 94.4(4)
O8 Li4 Li3 138.4(4)
O2 Li4 Li3 92.7(4)
O1 Li4 Li3 48.1(3)
O4 Li4 Li3 46.1(3)
Li1 Li4 Li3 61.6(4)
O8 Li4 Li2 151.1(5)
O2 Li4 Li2 47.8(3)
O1 Li4 Li2 92.8(4)
O4 Li4 Li2 46.0(3)
Li1 Li4 Li2 61.2(4)
Li3 Li4 Li2 57.7(4)
O6 Li2 O3 126.1(5)
O6 Li2 O4 114.8(5)
O3 Li2 O4 96.0(5)
O6 Li2 O2 126.6(6)
O3 Li2 O2 92.9(5)
O4 Li2 O2 92.0(4)
O6 Li2 Li3 138.9(6)
O3 Li2 Li3 48.2(3)
O4 Li2 Li3 47.8(3)
O2 Li2 Li3 93.6(5)
O6 Li2 Li1 153.4(5)
O3 Li2 Li1 47.6(3)
O4 Li2 Li1 91.7(4)
O2 Li2 Li1 45.5(3)
Li3 Li2 Li1 61.3(4)
O6 Li2 Li4 141.5(5)
O3 Li2 Li4 92.0(4)
O4 Li2 Li4 46.8(3)
O2 Li2 Li4 45.6(3)
Li3 Li2 Li4 60.7(4)
Li1 Li2 Li4 57.2(3)
O5 Li1 O2 117.4(5)
O5 Li1 O1 128.2(6)
O2 Li1 O1 96.3(4)
O5 Li1 O3 120.0(5)
O2 Li1 O3 93.7(4)
O1 Li1 O3 93.6(4)
O5 Li1 Li4 145.0(6)
O2 Li1 Li4 48.1(3)
O1 Li1 Li4 48.2(3)
O3 Li1 Li4 94.4(4)
O5 Li1 Li2 138.7(5)
O2 Li1 Li2 48.0(3)
O1 Li1 Li2 93.1(4)
O3 Li1 Li2 46.0(3)
Li4 Li1 Li2 61.6(4)
O5 Li1 Li3 149.4(5)
O2 Li1 Li3 92.5(4)
O1 Li1 Li3 47.8(3)
O3 Li1 Li3 46.1(3)
Li4 Li1 Li3 61.0(4)
Li2 Li1 Li3 57.7(4)
O7 Li3 O4 125.1(6)
O7 Li3 O3 115.5(5)
O4 Li3 O3 96.0(4)
O7 Li3 O1 126.2(6)
O4 Li3 O1 93.0(5)
O3 Li3 O1 93.0(5)
O7 Li3 Li2 138.8(6)
O4 Li3 Li2 48.1(3)
O3 Li3 Li2 47.9(3)
O1 Li3 Li2 94.5(5)
O7 Li3 Li4 152.1(5)
O4 Li3 Li4 47.2(3)
O3 Li3 Li4 92.4(4)
O1 Li3 Li4 46.1(3)
Li2 Li3 Li4 61.5(4)
O7 Li3 Li1 142.8(5)
O4 Li3 Li1 91.7(4)
O3 Li3 Li1 47.5(3)
O1 Li3 Li1 45.9(3)
Li2 Li3 Li1 61.1(4)
Li4 Li3 Li1 57.4(3)

loop_
_geom_bond_atom_site_label_1
_geom_bond_atom_site_label_2
_geom_bond_distance
O1 C1 1.324(7)
O1 Li4 1.943(9)
O1 Li1 1.947(9)
O1 Li3 2.009(12)
O2 C10 1.325(6)
O2 Li1 1.930(10)
O2 Li4 1.938(9)
O2 Li2 2.010(12)
O3 C19 1.336(6)
O3 Li2 1.943(10)
O3 Li3 1.953(9)
O3 Li1 1.998(11)
O4 C28 1.337(6)
O4 Li3 1.940(10)
O4 Li2 1.951(9)
O4 Li4 1.977(11)
O8 C40 1.418(7)
O8 Li4 1.921(10)
O5 C37 1.402(9)
O5 Li1 1.911(10)
O7 C39 1.391(7)
O7 Li3 1.877(11)
N1 C5 1.311(8)
N1 C6 1.374(7)
N3 C23 1.320(9)
N3 C24 1.396(8)
O6 C38 1.420(7)
O6 Li2 1.888(11)
C11 C12 1.408(8)
C11 C15 1.422(8)
C11 C10 1.449(8)
C1 C9 1.366(8)
C1 C2 1.444(7)
C3 C4 1.360(7)
C3 C2 1.419(7)
C28 C36 1.364(8)
C28 C29 1.433(8)
C2 C6 1.430(8)
N4 C32 1.302(8)
N4 C33 1.380(7)
C21 C22 1.350(8)
C21 C20 1.435(8)
C20 C24 1.401(7)
C20 C19 1.435(8)
C6 C7 1.401(8)
N2 C14 1.323(8)
N2 C15 1.383(7)
C24 C25 1.398(9)
C29 C30 1.410(8)
C29 C33 1.428(8)
C12 C13 1.364(8)
C30 C31 1.361(8)
C19 C27 1.374(8)
C27 C26 1.394(8)
C9 C8 1.421(8)
C18 C10 1.379(8)
C18 C17 1.390(8)
C15 C16 1.390(8)
C5 C4 1.408(8)
C33 C34 1.399(8)
C36 C35 1.403(8)
C13 C14 1.404(9)
C7 C8 1.353(8)
C32 C31 1.413(8)
C34 C35 1.365(9)
C23 C22 1.405(8)
C26 C25 1.364(8)
C17 C16 1.365(9)
Li4 Li1 2.588(11)
Li4 Li3 2.689(14)
Li4 Li2 2.710(14)
Li2 Li3 2.606(13)
Li2 Li1 2.698(15)
Li1 Li3 2.704(14)
